data_4070449
loop_
_publ_author_name
'Benhamou, Laure'
'Wolf, Joffrey'
'C\'esar, Vincent'
'Labande, Agn\`es'
'Poli, Rinaldo'
'Lugan, No\"el'
'Lavigne, Guy'

_publ_section_title
;
 Chelation-Assisted Reactions of Phosphine- and Olefin-Tethered
 Imidazolium Derivatives and Their Affiliated N-Heterocyclic Carbenes with
 Roper&#x2019;s Complex Ru(CO)2(PPh3)3
;
_journal_issue 24
_journal_name_full Organometallics
_journal_page_first 6981
_journal_paper_doi 10.1021/om900813p
_journal_volume 28
_journal_year 2009
_chemical_formula_moiety 'C36 H35 N2 O2 P Ru, C7 H8'
_chemical_formula_sum 'C43 H43 N2 O2 P Ru'
_chemical_formula_weight 751.83
_chemical_name_systematic
;
 ?
;
_space_group_IT_number 14
_symmetry_cell_setting monoclinic
_symmetry_Int_Tables_number 14
_symmetry_space_group_name_Hall '-P 2yn'
_symmetry_space_group_name_H-M 'P 1 21/n 1'
_atom_sites_solution_hydrogens geom
_atom_sites_solution_primary direct
_atom_sites_solution_secondary difmap
_audit_creation_date 2008-09-11T11:54:03-00:00
_audit_creation_method 'WinGX routine CIF_UPDATE'
_cell_angle_alpha 90.00
_cell_angle_beta 95.755(2)
_cell_angle_gamma 90.00
_cell_formula_units_Z 4
_cell_length_a 9.7482(4)
_cell_length_b 16.8095(7)
_cell_length_c 22.2652(9)
_cell_measurement_reflns_used 9999
_cell_measurement_temperature 180(2)
_cell_measurement_theta_max 36.38
_cell_measurement_theta_min 2.42
_cell_measurement_wavelength 0.71073
_cell_volume 3630.0(3)
_computing_structure_refinement 'SHELXL-97 (Sheldrick, 1997)'
_diffrn_ambient_temperature 180(2)
_diffrn_measured_fraction_theta_full 0.999
_diffrn_measured_fraction_theta_max 0.999
_diffrn_measurement_device_type 'Bruker D8 Apex II'
_diffrn_measurement_method \f
_diffrn_radiation_monochromator graphite
_diffrn_radiation_probe x-ray
_diffrn_radiation_source 'fine-focus sealed tube'
_diffrn_radiation_type MoK\a
_diffrn_radiation_wavelength 0.71073
_diffrn_reflns_av_R_equivalents 0.0346
_diffrn_reflns_av_sigmaI/netI 0.0134
_diffrn_reflns_limit_h_max 13
_diffrn_reflns_limit_h_min -13
_diffrn_reflns_limit_k_max 24
_diffrn_reflns_limit_k_min -24
_diffrn_reflns_limit_l_max 31
_diffrn_reflns_limit_l_min -31
_diffrn_reflns_number 247950
_diffrn_reflns_theta_full 30.51
_diffrn_reflns_theta_max 30.51
_diffrn_reflns_theta_min 2.42
_diffrn_standards_decay_% 0
_diffrn_standards_interval_count 0
_diffrn_standards_number 0
_exptl_absorpt_coefficient_mu 0.515
_exptl_absorpt_correction_T_max 0.901
_exptl_absorpt_correction_T_min 0.804
_exptl_absorpt_correction_type multi-scan
_exptl_absorpt_process_details
;
 SADABS (Bruker, 2007)
;
_exptl_crystal_colour colourless
_exptl_crystal_density_diffrn 1.376
_exptl_crystal_density_method 'not measured'
_exptl_crystal_description prism
_exptl_crystal_F_000 1560
_exptl_crystal_size_max 0.40
_exptl_crystal_size_mid 0.25
_exptl_crystal_size_min 0.20
_refine_diff_density_max 0.408
_refine_diff_density_min -0.328
_refine_diff_density_rms 0.05
_refine_ls_extinction_coef 0.00023(13)
_refine_ls_extinction_expression Fc^*^=kFc[1+0.001xFc^2^\l^3^/sin(2\q)]^-1/4^
_refine_ls_extinction_method SHELXL
_refine_ls_goodness_of_fit_ref 1.110
_refine_ls_hydrogen_treatment mixed
_refine_ls_matrix_type full
_refine_ls_number_parameters 456
_refine_ls_number_reflns 11056
_refine_ls_number_restraints 0
_refine_ls_restrained_S_all 1.110
_refine_ls_R_factor_all 0.0310
_refine_ls_R_factor_gt 0.0247
_refine_ls_shift/su_max 0.001
_refine_ls_shift/su_mean 0.000
_refine_ls_structure_factor_coef Fsqd
_refine_ls_weighting_details 'calc w=1/[\s^2^(Fo^2^)+(0.0338P)^2^+1.7539P] where P=(Fo^2^+2Fc^2^)/3'
_refine_ls_weighting_scheme calc
_refine_ls_wR_factor_gt 0.0588
_refine_ls_wR_factor_ref 0.0631
_reflns_number_gt 9875
_reflns_number_total 11056
_reflns_threshold_expression >2sigma(I)
_cod_data_source_file om900813p_si_001.cif
_cod_data_source_block lb100908
_cod_depositor_comments
;
The following automatic conversions were performed:

'_symmetry_cell_setting' value 'Monoclinic' changed to 'monoclinic'
according to /home/saulius/struct/CIF-dictionaries/cif_core.dic
dictionary named 'cif_core.dic' version 2.4.2 from 2011-04-26.

Automatic conversion script
Id: cif_fix_values 1715 2011-07-08 13:25:40Z adriana 
;
_cod_original_sg_symbol_H-M P12(1)/n1
_cod_database_code 4070449

loop_
_space_group_symop_operation_xyz
'x, y, z'
'-x+1/2, y+1/2, -z+1/2'
'-x, -y, -z'
'x-1/2, -y-1/2, z-1/2'

loop_
_atom_site_label
_atom_site_type_symbol
_atom_site_fract_x
_atom_site_fract_y
_atom_site_fract_z
_atom_site_U_iso_or_equiv
_atom_site_adp_type
_atom_site_occupancy
_atom_site_symmetry_multiplicity
_atom_site_calc_flag
_atom_site_refinement_flags
C1 C 0.87374(14) 0.16084(8) -0.09700(6) 0.0219(2) Uani 1 1 d .
C2 C 0.62456(14) 0.25198(8) -0.15968(6) 0.0247(3) Uani 1 1 d .
C3 C 0.57724(13) 0.11001(8) -0.10325(6) 0.0195(2) Uani 1 1 d .
C4 C 0.48246(16) -0.01038(9) -0.12637(7) 0.0309(3) Uani 1 1 d .
H4 H 0.4742 -0.0634 -0.1381 0.037 Uiso 1 1 calc R
C5 C 0.38087(16) 0.03702(9) -0.11183(7) 0.0298(3) Uani 1 1 d .
H5 H 0.2886 0.0232 -0.1112 0.036 Uiso 1 1 calc R
C6 C 0.36272(14) 0.18045(9) -0.08135(7) 0.0274(3) Uani 1 1 d .
H6A H 0.2660 0.1668 -0.0814 0.033 Uiso 1 1 calc R
H6B H 0.3701 0.2219 -0.1112 0.033 Uiso 1 1 calc R
C7 C 0.41675(15) 0.21152(9) -0.01956(7) 0.0282(3) Uani 1 1 d .
H7A H 0.4028 0.1709 0.0101 0.034 Uiso 1 1 calc R
H7B H 0.3621 0.2574 -0.0104 0.034 Uiso 1 1 calc R
C8 C 0.56861(14) 0.23542(8) -0.01244(6) 0.0229(3) Uani 1 1 d .
H8A H 0.5832(19) 0.2902(11) 0.0023(8) 0.030 Uiso 1 1 d .
C9 C 0.67327(15) 0.17960(9) 0.00863(6) 0.0236(3) Uani 1 1 d .
H9A H 0.7477(19) 0.1966(11) 0.0376(8) 0.030 Uiso 1 1 d .
H9B H 0.6459(18) 0.1259(11) 0.0146(8) 0.030 Uiso 1 1 d .
C11 C 0.73218(15) 0.00281(8) -0.13579(6) 0.0225(3) Uani 1 1 d .
C12 C 0.75768(16) 0.00135(9) -0.19646(6) 0.0272(3) Uani 1 1 d .
C13 C 0.87921(17) -0.03315(9) -0.21102(7) 0.0318(3) Uani 1 1 d .
H13 H 0.8973 -0.0347 -0.2512 0.038 Uiso 1 1 calc R
C14 C 0.97496(16) -0.06546(9) -0.16718(7) 0.0302(3) Uani 1 1 d .
C15 C 0.94582(16) -0.06309(8) -0.10752(7) 0.0289(3) Uani 1 1 d .
H15 H 1.0089 -0.0847 -0.0779 0.035 Uiso 1 1 calc R
C16 C 0.82501(16) -0.02936(8) -0.09060(6) 0.0249(3) Uani 1 1 d .
C17 C 0.65656(19) 0.03722(11) -0.24446(7) 0.0386(4) Uani 1 1 d .
H17A H 0.5732 0.0064 -0.2482 0.058 Uiso 1 1 calc R
H17B H 0.6958 0.0373 -0.2823 0.058 Uiso 1 1 calc R
H17C H 0.6361 0.0908 -0.2335 0.058 Uiso 1 1 calc R
C18 C 1.10639(18) -0.10277(11) -0.18435(9) 0.0397(4) Uani 1 1 d .
H18A H 1.1615 -0.1200 -0.1486 0.060 Uiso 1 1 calc R
H18B H 1.1569 -0.0644 -0.2053 0.060 Uiso 1 1 calc R
H18C H 1.0843 -0.1477 -0.2102 0.060 Uiso 1 1 calc R
C19 C 0.79791(18) -0.02603(10) -0.02538(7) 0.0338(3) Uani 1 1 d .
H19A H 0.8597 -0.0615 -0.0023 0.051 Uiso 1 1 calc R
H19B H 0.7044 -0.0417 -0.0217 0.051 Uiso 1 1 calc R
H19C H 0.8123 0.0273 -0.0106 0.051 Uiso 1 1 calc R
C21 C 0.87935(13) 0.33784(8) 0.02140(6) 0.0199(2) Uani 1 1 d .
C22 C 0.84055(15) 0.39924(9) 0.05798(6) 0.0257(3) Uani 1 1 d .
H22 H 0.7841 0.4398 0.0413 0.031 Uiso 1 1 calc R
C23 C 0.88553(18) 0.40056(10) 0.11937(7) 0.0331(3) Uani 1 1 d .
H23 H 0.8599 0.4422 0.1433 0.040 Uiso 1 1 calc R
C24 C 0.96805(17) 0.34021(10) 0.14471(7) 0.0327(3) Uani 1 1 d .
H24 H 0.9970 0.3409 0.1858 0.039 Uiso 1 1 calc R
C25 C 1.00782(16) 0.27863(9) 0.10898(7) 0.0300(3) Uani 1 1 d .
H25 H 1.0639 0.2381 0.1260 0.036 Uiso 1 1 calc R
C26 C 0.96391(14) 0.27748(8) 0.04769(7) 0.0254(3) Uani 1 1 d .
H26 H 0.9911 0.2361 0.0238 0.030 Uiso 1 1 calc R
C31 C 0.97529(13) 0.34631(8) -0.09565(6) 0.0209(2) Uani 1 1 d .
C32 C 1.10173(14) 0.36463(10) -0.06406(7) 0.0301(3) Uani 1 1 d .
H32 H 1.1093 0.3679 -0.0222 0.036 Uiso 1 1 calc R
C33 C 1.21666(16) 0.37802(11) -0.09475(9) 0.0394(4) Uani 1 1 d .
H33 H 1.3008 0.3902 -0.0733 0.047 Uiso 1 1 calc R
C34 C 1.20692(18) 0.37337(10) -0.15665(9) 0.0404(4) Uani 1 1 d .
H34 H 1.2846 0.3817 -0.1769 0.048 Uiso 1 1 calc R
C35 C 1.0816(2) 0.35632(11) -0.18869(8) 0.0422(4) Uani 1 1 d .
H35 H 1.0745 0.3540 -0.2306 0.051 Uiso 1 1 calc R
C36 C 0.96632(17) 0.34263(10) -0.15820(7) 0.0339(3) Uani 1 1 d .
H36 H 0.8823 0.3309 -0.1799 0.041 Uiso 1 1 calc R
C41 C 0.72795(13) 0.42244(8) -0.07493(6) 0.0192(2) Uani 1 1 d .
C42 C 0.80037(14) 0.49414(8) -0.07483(7) 0.0258(3) Uani 1 1 d .
H42 H 0.8960 0.4938 -0.0675 0.031 Uiso 1 1 calc R
C43 C 0.73202(16) 0.56543(9) -0.08541(7) 0.0298(3) Uani 1 1 d .
H43 H 0.7820 0.6126 -0.0850 0.036 Uiso 1 1 calc R
C44 C 0.59036(17) 0.56737(9) -0.09658(8) 0.0347(3) Uani 1 1 d .
H44 H 0.5443 0.6156 -0.1027 0.042 Uiso 1 1 calc R
C45 C 0.51780(17) 0.49677(10) -0.09856(10) 0.0422(4) Uani 1 1 d .
H45 H 0.4225 0.4975 -0.1073 0.051 Uiso 1 1 calc R
C46 C 0.58554(15) 0.42459(9) -0.08771(8) 0.0324(3) Uani 1 1 d .
H46 H 0.5352 0.3775 -0.0890 0.039 Uiso 1 1 calc R
C51 C 0.07491(18) 0.18017(10) -0.27426(7) 0.0351(3) Uani 1 1 d .
C52 C 0.11541(17) 0.22513(10) -0.32183(7) 0.0322(3) Uani 1 1 d .
H52 H 0.2064 0.2228 -0.3308 0.039 Uiso 1 1 calc R
C53 C 0.02289(18) 0.27301(9) -0.35581(7) 0.0304(3) Uani 1 1 d .
H53 H 0.0515 0.3022 -0.3878 0.036 Uiso 1 1 calc R
C54 C -0.11244(18) 0.27779(10) -0.34253(8) 0.0339(3) Uani 1 1 d .
H54 H -0.1747 0.3106 -0.3651 0.041 Uiso 1 1 calc R
C55 C -0.15429(17) 0.23332(11) -0.29542(8) 0.0359(3) Uani 1 1 d .
H55 H -0.2452 0.2361 -0.2862 0.043 Uiso 1 1 calc R
C56 C -0.06159(19) 0.18478(11) -0.26199(7) 0.0364(4) Uani 1 1 d .
H56 H -0.0911 0.1546 -0.2307 0.044 Uiso 1 1 calc R
C57 C 0.1760(3) 0.12790(16) -0.23694(11) 0.0651(7) Uani 1 1 d .
H57A H 0.1401 0.1153 -0.1995 0.098 Uiso 1 1 calc R
H57B H 0.2622 0.1554 -0.2290 0.098 Uiso 1 1 calc R
H57C H 0.1900 0.0797 -0.2586 0.098 Uiso 1 1 calc R
N1 N 0.60292(12) 0.03453(7) -0.12074(5) 0.0222(2) Uani 1 1 d .
N2 N 0.43937(12) 0.11049(7) -0.09790(5) 0.0232(2) Uani 1 1 d .
O1 O 0.98362(11) 0.13856(7) -0.10146(6) 0.0350(3) Uani 1 1 d .
O2 O 0.57456(14) 0.27316(9) -0.20597(6) 0.0457(3) Uani 1 1 d .
P1 P 0.81844(3) 0.328278(19) -0.058783(15) 0.01665(6) Uani 1 1 d .
Ru1 Ru 0.701001(10) 0.209406(6) -0.084849(4) 0.01635(3) Uani 1 1 d .

loop_
_atom_site_aniso_label
_atom_site_aniso_U_11
_atom_site_aniso_U_22
_atom_site_aniso_U_33
_atom_site_aniso_U_23
_atom_site_aniso_U_13
_atom_site_aniso_U_12
C1 0.0245(6) 0.0176(6) 0.0237(6) 0.0001(5) 0.0027(5) -0.0032(5)
C2 0.0237(6) 0.0227(6) 0.0278(6) 0.0020(5) 0.0031(5) -0.0027(5)
C3 0.0209(6) 0.0181(6) 0.0192(5) 0.0016(4) 0.0000(4) -0.0044(4)
C4 0.0344(8) 0.0198(6) 0.0378(8) -0.0036(6) 0.0003(6) -0.0125(6)
C5 0.0272(7) 0.0260(7) 0.0355(8) -0.0016(6) 0.0005(6) -0.0134(6)
C6 0.0202(6) 0.0280(7) 0.0337(7) -0.0024(6) 0.0022(5) -0.0030(5)
C7 0.0225(6) 0.0316(7) 0.0316(7) -0.0050(6) 0.0079(5) -0.0045(5)
C8 0.0235(6) 0.0217(6) 0.0245(6) -0.0043(5) 0.0069(5) -0.0057(5)
C9 0.0261(6) 0.0246(7) 0.0203(6) 0.0007(5) 0.0042(5) -0.0055(5)
C11 0.0294(6) 0.0142(5) 0.0235(6) -0.0013(5) -0.0001(5) -0.0021(5)
C12 0.0354(7) 0.0225(6) 0.0226(6) -0.0002(5) -0.0015(5) -0.0002(6)
C13 0.0420(8) 0.0292(7) 0.0245(7) -0.0036(6) 0.0046(6) 0.0016(6)
C14 0.0333(7) 0.0211(6) 0.0361(8) -0.0050(6) 0.0031(6) 0.0009(6)
C15 0.0345(7) 0.0179(6) 0.0327(7) -0.0001(5) -0.0051(6) 0.0018(5)
C16 0.0348(7) 0.0154(6) 0.0237(6) 0.0010(5) -0.0015(5) -0.0024(5)
C17 0.0449(9) 0.0455(10) 0.0239(7) 0.0036(7) -0.0035(6) 0.0066(8)
C18 0.0386(9) 0.0318(8) 0.0491(10) -0.0086(7) 0.0066(7) 0.0045(7)
C19 0.0443(9) 0.0325(8) 0.0241(7) 0.0058(6) 0.0001(6) 0.0011(7)
C21 0.0189(5) 0.0181(6) 0.0223(6) -0.0007(5) 0.0009(4) -0.0042(4)
C22 0.0284(7) 0.0229(6) 0.0260(6) -0.0024(5) 0.0041(5) -0.0005(5)
C23 0.0417(9) 0.0320(8) 0.0258(7) -0.0070(6) 0.0048(6) -0.0054(6)
C24 0.0342(8) 0.0378(8) 0.0245(7) 0.0002(6) -0.0044(6) -0.0115(6)
C25 0.0261(7) 0.0294(7) 0.0323(7) 0.0040(6) -0.0080(6) -0.0057(6)
C26 0.0231(6) 0.0218(6) 0.0301(7) -0.0023(5) -0.0028(5) -0.0013(5)
C31 0.0183(5) 0.0164(6) 0.0289(6) -0.0028(5) 0.0063(5) -0.0028(4)
C32 0.0187(6) 0.0346(8) 0.0369(8) 0.0037(6) 0.0027(5) -0.0046(5)
C33 0.0176(6) 0.0428(9) 0.0585(11) 0.0095(8) 0.0076(7) -0.0024(6)
C34 0.0330(8) 0.0317(8) 0.0611(11) -0.0018(8) 0.0278(8) -0.0034(7)
C35 0.0498(10) 0.0421(10) 0.0385(9) -0.0118(7) 0.0240(8) -0.0170(8)
C36 0.0332(8) 0.0390(9) 0.0311(7) -0.0090(6) 0.0107(6) -0.0153(7)
C41 0.0179(5) 0.0176(6) 0.0223(6) 0.0013(4) 0.0022(4) -0.0009(4)
C42 0.0214(6) 0.0197(6) 0.0355(7) 0.0032(5) -0.0008(5) -0.0051(5)
C43 0.0338(7) 0.0175(6) 0.0372(8) 0.0044(5) -0.0002(6) -0.0051(5)
C44 0.0339(8) 0.0198(7) 0.0495(9) 0.0044(6) 0.0003(7) 0.0046(6)
C45 0.0225(7) 0.0258(8) 0.0772(13) 0.0041(8) -0.0001(8) 0.0021(6)
C46 0.0178(6) 0.0206(7) 0.0584(10) 0.0017(6) 0.0018(6) -0.0021(5)
C51 0.0411(9) 0.0334(8) 0.0301(8) 0.0004(6) -0.0008(6) 0.0000(7)
C52 0.0329(8) 0.0292(7) 0.0356(8) -0.0060(6) 0.0088(6) -0.0021(6)
C53 0.0433(9) 0.0218(7) 0.0276(7) -0.0010(5) 0.0116(6) -0.0032(6)
C54 0.0370(8) 0.0319(8) 0.0322(8) 0.0011(6) 0.0005(6) 0.0011(6)
C55 0.0306(8) 0.0450(9) 0.0329(8) -0.0028(7) 0.0067(6) -0.0077(7)
C56 0.0448(9) 0.0404(9) 0.0241(7) 0.0029(6) 0.0047(6) -0.0118(7)
C57 0.0652(14) 0.0716(16) 0.0561(13) 0.0208(12) -0.0063(11) 0.0181(12)
N1 0.0257(5) 0.0155(5) 0.0250(5) -0.0004(4) -0.0001(4) -0.0048(4)
N2 0.0220(5) 0.0205(5) 0.0268(6) -0.0013(4) 0.0007(4) -0.0065(4)
O1 0.0243(5) 0.0296(6) 0.0517(7) -0.0015(5) 0.0074(5) 0.0028(4)
O2 0.0451(7) 0.0575(8) 0.0327(6) 0.0142(6) -0.0054(5) 0.0049(6)
P1 0.01462(13) 0.01476(14) 0.02063(14) -0.00116(11) 0.00203(11) -0.00236(11)
Ru1 0.01672(5) 0.01399(5) 0.01835(5) -0.00061(3) 0.00180(3) -0.00287(3)

loop_
_atom_type_symbol
_atom_type_description
_atom_type_scat_dispersion_real
_atom_type_scat_dispersion_imag
_atom_type_scat_source
C C 0.0033 0.0016 'International Tables Vol C Tables 4.2.6.8 and 6.1.1.4'
H H 0 0 'International Tables Vol C Tables 4.2.6.8 and 6.1.1.4'
N N 0.0061 0.0033 'International Tables Vol C Tables 4.2.6.8 and 6.1.1.4'
O O 0.0106 0.006 'International Tables Vol C Tables 4.2.6.8 and 6.1.1.4'
P P 0.1023 0.0942 'International Tables Vol C Tables 4.2.6.8 and 6.1.1.4'
Ru Ru -1.2594 0.8363 'International Tables Vol C Tables 4.2.6.8 and 6.1.1.4'

loop_
_geom_angle_atom_site_label_1
_geom_angle_atom_site_label_2
_geom_angle_atom_site_label_3
_geom_angle
O1 C1 Ru1 172.91(12)
O2 C2 Ru1 175.65(14)
N1 C3 N2 104.04(11)
N1 C3 Ru1 133.47(10)
N2 C3 Ru1 122.48(10)
C5 C4 N1 107.10(12)
C5 C4 H4 126.4
N1 C4 H4 126.4
C4 C5 N2 106.74(13)
C4 C5 H5 126.6
N2 C5 H5 126.6
N2 C6 C7 111.50(12)
N2 C6 H6A 109.3
C7 C6 H6A 109.3
N2 C6 H6B 109.3
C7 C6 H6B 109.3
H6A C6 H6B 108.0
C6 C7 C8 115.47(12)
C6 C7 H7A 108.4
C8 C7 H7A 108.4
C6 C7 H7B 108.4
C8 C7 H7B 108.4
H7A C7 H7B 107.5
C9 C8 C7 120.92(13)
C9 C8 Ru1 70.09(8)
C7 C8 Ru1 120.25(9)
C9 C8 H8A 115.5(11)
C7 C8 H8A 112.8(11)
Ru1 C8 H8A 110.7(11)
C8 C9 Ru1 71.90(8)
C8 C9 H9A 119.2(11)
Ru1 C9 H9A 114.4(11)
C8 C9 H9B 117.8(11)
Ru1 C9 H9B 114.4(11)
H9A C9 H9B 112.9(15)
C16 C11 C12 121.70(14)
C16 C11 N1 119.76(13)
C12 C11 N1 118.45(12)
C13 C12 C11 118.17(13)
C13 C12 C17 121.05(14)
C11 C12 C17 120.78(14)
C12 C13 C14 121.88(14)
C12 C13 H13 119.1
C14 C13 H13 119.1
C15 C14 C13 118.25(14)
C15 C14 C18 121.01(15)
C13 C14 C18 120.74(15)
C14 C15 C16 122.07(14)
C14 C15 H15 119.0
C16 C15 H15 119.0
C15 C16 C11 117.92(13)
C15 C16 C19 120.80(13)
C11 C16 C19 121.26(14)
C12 C17 H17A 109.5
C12 C17 H17B 109.5
H17A C17 H17B 109.5
C12 C17 H17C 109.5
H17A C17 H17C 109.5
H17B C17 H17C 109.5
C14 C18 H18A 109.5
C14 C18 H18B 109.5
H18A C18 H18B 109.5
C14 C18 H18C 109.5
H18A C18 H18C 109.5
H18B C18 H18C 109.5
C16 C19 H19A 109.5
C16 C19 H19B 109.5
H19A C19 H19B 109.5
C16 C19 H19C 109.5
H19A C19 H19C 109.5
H19B C19 H19C 109.5
C22 C21 C26 118.50(13)
C22 C21 P1 123.75(10)
C26 C21 P1 117.66(10)
C21 C22 C23 120.61(14)
C21 C22 H22 119.7
C23 C22 H22 119.7
C24 C23 C22 120.18(15)
C24 C23 H23 119.9
C22 C23 H23 119.9
C23 C24 C25 120.01(14)
C23 C24 H24 120.0
C25 C24 H24 120.0
C24 C25 C26 119.90(14)
C24 C25 H25 120.0
C26 C25 H25 120.0
C25 C26 C21 120.79(14)
C25 C26 H26 119.6
C21 C26 H26 119.6
C36 C31 C32 118.73(13)
C36 C31 P1 118.09(10)
C32 C31 P1 123.17(11)
C33 C32 C31 120.33(15)
C33 C32 H32 119.8
C31 C32 H32 119.8
C34 C33 C32 120.44(16)
C34 C33 H33 119.8
C32 C33 H33 119.8
C33 C34 C35 119.90(15)
C33 C34 H34 120.1
C35 C34 H34 120.1
C34 C35 C36 119.92(17)
C34 C35 H35 120.0
C36 C35 H35 120.0
C31 C36 C35 120.68(15)
C31 C36 H36 119.7
C35 C36 H36 119.7
C46 C41 C42 118.19(12)
C46 C41 P1 120.98(10)
C42 C41 P1 120.83(10)
C43 C42 C41 120.92(13)
C43 C42 H42 119.5
C41 C42 H42 119.5
C44 C43 C42 120.61(14)
C44 C43 H43 119.7
C42 C43 H43 119.7
C43 C44 C45 119.10(14)
C43 C44 H44 120.5
C45 C44 H44 120.5
C44 C45 C46 120.78(15)
C44 C45 H45 119.6
C46 C45 H45 119.6
C41 C46 C45 120.37(14)
C41 C46 H46 119.8
C45 C46 H46 119.8
C56 C51 C52 118.10(16)
C56 C51 C57 120.74(17)
C52 C51 C57 121.16(18)
C53 C52 C51 121.06(15)
C53 C52 H52 119.5
C51 C52 H52 119.5
C52 C53 C54 120.17(15)
C52 C53 H53 119.9
C54 C53 H53 119.9
C55 C54 C53 119.43(15)
C55 C54 H54 120.3
C53 C54 H54 120.3
C56 C55 C54 120.14(16)
C56 C55 H55 119.9
C54 C55 H55 119.9
C55 C56 C51 121.09(15)
C55 C56 H56 119.5
C51 C56 H56 119.5
C51 C57 H57A 109.5
C51 C57 H57B 109.5
H57A C57 H57B 109.5
C51 C57 H57C 109.5
H57A C57 H57C 109.5
H57B C57 H57C 109.5
C3 N1 C4 110.78(12)
C3 N1 C11 127.17(11)
C4 N1 C11 121.95(12)
C3 N2 C5 111.34(12)
C3 N2 C6 124.16(11)
C5 N2 C6 124.48(12)
C41 P1 C21 102.61(6)
C41 P1 C31 100.16(6)
C21 P1 C31 102.64(6)
C41 P1 Ru1 118.31(4)
C21 P1 Ru1 114.73(4)
C31 P1 Ru1 116.01(4)
C2 Ru1 C1 108.09(6)
C2 Ru1 C3 87.76(5)
C1 Ru1 C3 97.52(5)
C2 Ru1 C9 148.09(6)
C1 Ru1 C9 103.39(6)
C3 Ru1 C9 83.02(5)
C2 Ru1 C8 111.10(6)
C1 Ru1 C8 140.75(6)
C3 Ru1 C8 86.15(5)
C9 Ru1 C8 38.01(5)
C2 Ru1 P1 92.00(4)
C1 Ru1 P1 89.07(4)
C3 Ru1 P1 173.14(4)
C9 Ru1 P1 93.65(4)
C8 Ru1 P1 87.54(4)

loop_
_geom_bond_atom_site_label_1
_geom_bond_atom_site_label_2
_geom_bond_distance
C1 O1 1.1484(17)
C1 Ru1 1.9148(14)
C2 O2 1.1513(18)
C2 Ru1 1.8960(14)
C3 N1 1.3579(17)
C3 N2 1.3611(17)
C3 Ru1 2.0774(12)
C4 C5 1.336(2)
C4 N1 1.3910(17)
C4 H4 0.9300
C5 N2 1.3824(17)
C5 H5 0.9300
C6 N2 1.4603(19)
C6 C7 1.516(2)
C6 H6A 0.9700
C6 H6B 0.9700
C7 C8 1.5268(19)
C7 H7A 0.9700
C7 H7B 0.9700
C8 C9 1.430(2)
C8 Ru1 2.2075(14)
C8 H8A 0.983(18)
C9 Ru1 2.1837(14)
C9 H9A 0.965(19)
C9 H9B 0.954(19)
C11 C16 1.3933(19)
C11 C12 1.398(2)
C11 N1 1.4384(18)
C12 C13 1.386(2)
C12 C17 1.505(2)
C13 C14 1.391(2)
C13 H13 0.9300
C14 C15 1.386(2)
C14 C18 1.510(2)
C15 C16 1.393(2)
C15 H15 0.9300
C16 C19 1.503(2)
C17 H17A 0.9600
C17 H17B 0.9600
C17 H17C 0.9600
C18 H18A 0.9600
C18 H18B 0.9600
C18 H18C 0.9600
C19 H19A 0.9600
C19 H19B 0.9600
C19 H19C 0.9600
C21 C22 1.3904(19)
C21 C26 1.3982(19)
C21 P1 1.8311(13)
C22 C23 1.393(2)
C22 H22 0.9300
C23 C24 1.380(2)
C23 H23 0.9300
C24 C25 1.384(2)
C24 H24 0.9300
C25 C26 1.389(2)
C25 H25 0.9300
C26 H26 0.9300
C31 C36 1.388(2)
C31 C32 1.3912(19)
C31 P1 1.8317(13)
C32 C33 1.388(2)
C32 H32 0.9300
C33 C34 1.374(3)
C33 H33 0.9300
C34 C35 1.381(3)
C34 H34 0.9300
C35 C36 1.389(2)
C35 H35 0.9300
C36 H36 0.9300
C41 C46 1.3893(18)
C41 C42 1.3967(18)
C41 P1 1.8301(13)
C42 C43 1.380(2)
C42 H42 0.9300
C43 C44 1.379(2)
C43 H43 0.9300
C44 C45 1.380(2)
C44 H44 0.9300
C45 C46 1.391(2)
C45 H45 0.9300
C46 H46 0.9300
C51 C56 1.387(3)
C51 C52 1.390(2)
C51 C57 1.506(3)
C52 C53 1.377(2)
C52 H52 0.9300
C53 C54 1.383(2)
C53 H53 0.9300
C54 C55 1.383(2)
C54 H54 0.9300
C55 C56 1.379(3)
C55 H55 0.9300
C56 H56 0.9300
C57 H57A 0.9600
C57 H57B 0.9600
C57 H57C 0.9600
P1 Ru1 2.3467(3)
